data_7040387
loop_
_publ_author_name
'Bartual-Murgui, C'
'Vela, S.'
'Roubeau, O.'
'Arom\'i, G'

_publ_section_title
;
 Designed intramolecular blocking of the spin crossover of an Fe(ii)
 complex.
;
_journal_issue 36
_journal_name_full 'Dalton transactions (Cambridge, England : 2003)'
_journal_page_first 14058
_journal_page_last 14062
_journal_paper_doi 10.1039/c6dt03047e
_journal_volume 45
_journal_year 2016
_chemical_formula_moiety '2(C34 H26 Fe N10), 4(Cl O4), H2 O'
_chemical_formula_sum 'C68 H54 Cl4 Fe2 N20 O17'
_chemical_formula_weight 1676.81
_chemical_name_systematic
;
 ?
;
_space_group_crystal_system orthorhombic
_space_group_IT_number 33
_space_group_name_Hall 'P 2c -2n'
_space_group_name_H-M_alt 'P n a 21'
_symmetry_space_group_name_Hall 'P 2c -2n'
_symmetry_space_group_name_H-M 'P n a 21'
_atom_sites_solution_hydrogens mixed
_audit_creation_method SHELXL-2014
_audit_update_record
;
2016-07-12 deposited with the CCDC.
2016-08-18 downloaded from the CCDC.
;
_cell_angle_alpha 90
_cell_angle_beta 90
_cell_angle_gamma 90
_cell_formula_units_Z 4
_cell_length_a 20.841(3)
_cell_length_b 8.5350(10)
_cell_length_c 39.946(6)
_cell_measurement_reflns_used 8188
_cell_measurement_temperature 100(2)
_cell_measurement_theta_max 44.41
_cell_measurement_theta_min 2.44
_cell_volume 7105.5(17)
_computing_cell_refinement 'SAINT v8.34A (Bruker, 2013)'
_computing_data_collection 'Bruker APEX 2'
_computing_data_reduction 'SAINT v8.34A (Bruker, 2013)'
_computing_structure_refinement 'SHELXL-2014 (Sheldrick, 2015)'
_computing_structure_solution 'SHELXT (Sheldrick, 2015)'
_diffrn_ambient_temperature 100(2)
_diffrn_measured_fraction_theta_full 0.998
_diffrn_measured_fraction_theta_max 0.998
_diffrn_measurement_device_type 'Bruker APEX II QUAZAR'
_diffrn_measurement_method '\f and \w rotation with narrow frames'
_diffrn_radiation_source 'multilayer monochromator ImuS'
_diffrn_radiation_type MoK\a
_diffrn_radiation_wavelength 0.71073
_diffrn_reflns_av_R_equivalents 0.0558
_diffrn_reflns_av_unetI/netI 0.0739
_diffrn_reflns_Laue_measured_fraction_full 0.998
_diffrn_reflns_Laue_measured_fraction_max 0.998
_diffrn_reflns_limit_h_max 24
_diffrn_reflns_limit_h_min -24
_diffrn_reflns_limit_k_max 9
_diffrn_reflns_limit_k_min -9
_diffrn_reflns_limit_l_max 46
_diffrn_reflns_limit_l_min -46
_diffrn_reflns_number 35854
_diffrn_reflns_point_group_measured_fraction_full 0.999
_diffrn_reflns_point_group_measured_fraction_max 0.999
_diffrn_reflns_theta_full 24.405
_diffrn_reflns_theta_max 24.414
_diffrn_reflns_theta_min 1.954
_exptl_absorpt_coefficient_mu 0.645
_exptl_absorpt_correction_T_max 0.745
_exptl_absorpt_correction_T_min 0.600
_exptl_absorpt_correction_type multi-scan
_exptl_absorpt_process_details 'SADABS-2008/1 - Bruker AXS'
_exptl_crystal_colour yellow
_exptl_crystal_density_diffrn 1.567
_exptl_crystal_description plate
_exptl_crystal_F_000 3432
_exptl_crystal_preparation ', Magnetic properties'
_exptl_crystal_size_max 0.310
_exptl_crystal_size_mid 0.140
_exptl_crystal_size_min 0.030
_refine_diff_density_max 0.615
_refine_diff_density_min -1.110
_refine_diff_density_rms 0.105
_refine_ls_abs_structure_details
;
 Refined as an inversion twin.
;
_refine_ls_abs_structure_Flack 0.42(5)
_refine_ls_extinction_coef 0.0025(2)
_refine_ls_extinction_expression Fc^*^=kFc[1+0.001xFc^2^\l^3^/sin(2\q)]^-1/4^
_refine_ls_extinction_method SHELXL
_refine_ls_goodness_of_fit_ref 1.112
_refine_ls_hydrogen_treatment mixed
_refine_ls_matrix_type full
_refine_ls_number_parameters 1036
_refine_ls_number_reflns 11405
_refine_ls_number_restraints 307
_refine_ls_restrained_S_all 1.133
_refine_ls_R_factor_all 0.1033
_refine_ls_R_factor_gt 0.0780
_refine_ls_shift/su_max 0.001
_refine_ls_shift/su_mean 0.000
_refine_ls_structure_factor_coef Fsqd
_refine_ls_weighting_details 'w=1/[\s^2^(Fo^2^)+(0.0538P)^2^+41.2833P] where P=(Fo^2^+2Fc^2^)/3'
_refine_ls_weighting_scheme calc
_refine_ls_wR_factor_gt 0.1749
_refine_ls_wR_factor_ref 0.1870
_reflns_Friedel_coverage 0.969
_reflns_Friedel_fraction_full 0.999
_reflns_Friedel_fraction_max 0.999
_reflns_number_gt 8966
_reflns_number_total 11405
_reflns_threshold_expression 'I > 2\s(I)'
_cod_data_source_file c6dt03047e4.cif
_cod_data_source_block 1307BM327
_cod_depositor_comments
;Adding full bibliography for 7040386--7040387.cif.

 Adding full bibliography for 7040386--7040387.cif.
;
_cod_database_code 7040387
_shelx_space_group_comment
;
The symmetry employed for this shelxl refinement is uniquely defined
by the following loop, which should always be used as a source of
symmetry information in preference to the above space-group names.
They are only intended as comments.
;
_shelx_estimated_absorpt_t_min 0.825
_shelx_estimated_absorpt_t_max 0.981
_shelxl_version_number 2014-3

loop_
_space_group_symop_operation_xyz
'x, y, z'
'-x, -y, z+1/2'
'x+1/2, -y+1/2, z'
'-x+1/2, y+1/2, z+1/2'

loop_
_atom_site_label
_atom_site_type_symbol
_atom_site_fract_x
_atom_site_fract_y
_atom_site_fract_z
_atom_site_U_iso_or_equiv
_atom_site_adp_type
_atom_site_occupancy
_atom_site_site_symmetry_order
_atom_site_calc_flag
_atom_site_refinement_flags_posn
_atom_site_refinement_flags_adp
_atom_site_refinement_flags_occupancy
_atom_site_disorder_assembly
_atom_site_disorder_group
Fe1 Fe 0.55160(9) 0.3537(2) 0.36805(4) 0.0251(5) Uani 1 1 d . . . . .
N1 N 0.4615(5) 0.4851(14) 0.3698(3) 0.031(3) Uani 1 1 d . . . . .
N2 N 0.4109(5) 0.4966(13) 0.3908(2) 0.023(3) Uani 1 1 d . . . . .
H2B H 0.4126 0.4727 0.4122 0.027 Uiso 1 1 calc R U . . .
N3 N 0.5400(5) 0.4516(13) 0.3198(3) 0.022(3) Uani 1 1 d . . . . .
N4 N 0.6434(6) 0.3819(15) 0.3098(3) 0.035(3) Uani 1 1 d . . . . .
N5 N 0.6436(5) 0.3178(14) 0.3410(3) 0.028(3) Uani 1 1 d . . . . .
N6 N 0.4934(5) 0.1456(14) 0.3599(2) 0.024(3) Uani 1 1 d . . . . .
N7 N 0.4554(5) 0.0840(13) 0.3353(3) 0.029(3) Uani 1 1 d . . . . .
H7B H 0.4549 0.1167 0.3144 0.035 Uiso 1 1 calc R U . . .
N8 N 0.5474(5) 0.2332(16) 0.4149(3) 0.032(3) Uani 1 1 d . . . . .
N9 N 0.6162(7) 0.4215(15) 0.4338(3) 0.041(3) Uani 1 1 d . . . . .
N10 N 0.6066(5) 0.4904(15) 0.4031(3) 0.032(3) Uani 1 1 d . . . . .
C1 C 0.3585(7) 0.5481(18) 0.3755(4) 0.038(4) Uani 1 1 d . . . . .
H1A H 0.3178 0.5658 0.3855 0.046 Uiso 1 1 calc R U . . .
C2 C 0.3741(7) 0.5711(17) 0.3423(3) 0.030(3) Uani 1 1 d . . . . .
H2A H 0.3472 0.6096 0.3249 0.036 Uiso 1 1 calc R U . . .
C3 C 0.4384(6) 0.5251(16) 0.3399(3) 0.023(3) Uani 1 1 d . . . . .
C4 C 0.4843(6) 0.5273(18) 0.3120(3) 0.028(3) Uani 1 1 d . . . . .
C5 C 0.4749(7) 0.5954(16) 0.2811(3) 0.030(3) Uani 1 1 d . . . . .
H5A H 0.4346 0.6416 0.2759 0.036 Uiso 1 1 calc R U . . .
C6 C 0.5240(6) 0.5971(16) 0.2574(3) 0.023(3) Uani 1 1 d . . . . .
H6A H 0.5187 0.6468 0.2363 0.028 Uiso 1 1 calc R U . . .
C7 C 0.5831(7) 0.5203(17) 0.2662(3) 0.030(3) Uani 1 1 d . . . . .
H7A H 0.6177 0.5146 0.2508 0.036 Uiso 1 1 calc R U . . .
C8 C 0.5881(6) 0.4552(15) 0.2976(3) 0.022(3) Uani 1 1 d . . . . .
C9 C 0.7030(7) 0.3853(19) 0.2961(4) 0.037(4) Uani 1 1 d . . . . .
H9A H 0.7143 0.4238 0.2746 0.044 Uiso 1 1 calc R U . . .
C10 C 0.7442(7) 0.3216(18) 0.3198(3) 0.032(3) Uani 1 1 d . . . . .
H10A H 0.7891 0.3055 0.3177 0.039 Uiso 1 1 calc R U . . .
C11 C 0.7048(6) 0.2855(17) 0.3479(3) 0.029(3) Uani 1 1 d . . . . .
C12 C 0.7243(7) 0.2184(19) 0.3799(4) 0.039(4) Uani 1 1 d . . . . .
C13 C 0.6914(8) 0.1071(18) 0.3956(4) 0.039(4) Uani 1 1 d . . . . .
H13A H 0.6537 0.0667 0.3853 0.047 Uiso 1 1 calc R U . . .
C14 C 0.7109(9) 0.046(2) 0.4271(4) 0.049(4) Uani 1 1 d . . . . .
H14A H 0.6878 -0.0357 0.4377 0.059 Uiso 1 1 calc R U . . .
C15 C 0.7655(9) 0.113(2) 0.4419(4) 0.050(5) Uani 1 1 d . . . . .
H15A H 0.7799 0.0731 0.4628 0.060 Uiso 1 1 calc R U . . .
C16 C 0.7991(9) 0.235(2) 0.4270(4) 0.055(5) Uani 1 1 d . . . . .
H16A H 0.8355 0.2792 0.4377 0.066 Uiso 1 1 calc R U . . .
C17 C 0.7786(7) 0.2909(16) 0.3961(4) 0.031(3) Uani 1 1 d . . . . .
H17A H 0.8001 0.3763 0.3858 0.037 Uiso 1 1 calc R U . . .
C18 C 0.4197(7) -0.0303(18) 0.3469(4) 0.037(4) Uani 1 1 d . . . . .
H18A H 0.3898 -0.0893 0.3341 0.045 Uiso 1 1 calc R U . . .
C19 C 0.4318(6) -0.0516(18) 0.3803(4) 0.035(4) Uani 1 1 d . . . . .
H19A H 0.4133 -0.1263 0.3951 0.043 Uiso 1 1 calc R U . . .
C20 C 0.4771(7) 0.0607(17) 0.3873(4) 0.033(4) Uani 1 1 d . . . . .
C21 C 0.5109(7) 0.1011(18) 0.4184(3) 0.030(3) Uani 1 1 d . . . . .
C22 C 0.5070(9) 0.021(2) 0.4486(4) 0.057(5) Uani 1 1 d . . . . .
H22A H 0.4822 -0.0719 0.4509 0.068 Uiso 1 1 calc R U . . .
C23 C 0.5418(10) 0.085(2) 0.4761(4) 0.058(5) Uani 1 1 d . . . . .
H23A H 0.5397 0.0335 0.4971 0.069 Uiso 1 1 calc R U . . .
C24 C 0.5778(8) 0.216(2) 0.4732(3) 0.043(4) Uani 1 1 d . . . . .
H24A H 0.6010 0.2587 0.4915 0.051 Uiso 1 1 calc R U . . .
C25 C 0.5787(8) 0.284(2) 0.4416(4) 0.040(4) Uani 1 1 d . . . . .
C26 C 0.6651(7) 0.497(2) 0.4498(4) 0.041(4) Uani 1 1 d . . . . .
H26A H 0.6803 0.4732 0.4716 0.049 Uiso 1 1 calc R U . . .
C27 C 0.6880(7) 0.6071(19) 0.4300(4) 0.040(4) Uani 1 1 d . . . . .
H27A H 0.7233 0.6740 0.4347 0.048 Uiso 1 1 calc R U . . .
C28 C 0.6498(6) 0.6076(17) 0.4004(4) 0.030(3) Uani 1 1 d . . . . .
C29 C 0.6496(7) 0.7018(16) 0.3707(4) 0.032(3) Uani 1 1 d . . . . .
C30 C 0.5921(7) 0.7621(18) 0.3583(3) 0.034(4) Uani 1 1 d . . . . .
H30A H 0.5533 0.7438 0.3702 0.040 Uiso 1 1 calc R U . . .
C31 C 0.5908(6) 0.8482(19) 0.3290(4) 0.037(4) Uani 1 1 d . U . . .
H31A H 0.5515 0.8873 0.3203 0.045 Uiso 1 1 calc R U . . .
C32 C 0.6499(7) 0.8768(19) 0.3120(4) 0.036(4) Uani 1 1 d . . . . .
H32A H 0.6502 0.9338 0.2916 0.044 Uiso 1 1 calc R U . . .
C33 C 0.7037(7) 0.825(2) 0.3246(4) 0.043(4) Uani 1 1 d . . . . .
H33A H 0.7429 0.8506 0.3137 0.051 Uiso 1 1 calc R U . . .
C34 C 0.7058(7) 0.7335(19) 0.3529(4) 0.041(4) Uani 1 1 d . . . . .
H34A H 0.7456 0.6919 0.3604 0.050 Uiso 1 1 calc R U . . .
Fe2 Fe 0.70387(9) 0.3589(2) 0.63217(4) 0.0283(5) Uani 1 1 d . . . . .
N11 N 0.6119(6) 0.4802(14) 0.6320(3) 0.035(3) Uani 1 1 d . . . . .
N12 N 0.5598(6) 0.4933(17) 0.6122(3) 0.044(3) Uani 1 1 d . . . . .
H12A H 0.5597 0.4701 0.5907 0.053 Uiso 1 1 calc R U . . .
N13 N 0.6934(5) 0.4581(14) 0.6805(3) 0.027(3) Uani 1 1 d . . . . .
N14 N 0.7993(5) 0.3797(14) 0.6903(3) 0.029(3) Uani 1 1 d . . . . .
N15 N 0.7967(6) 0.3232(13) 0.6579(3) 0.029(3) Uani 1 1 d . . . . .
N16 N 0.6450(5) 0.1503(16) 0.6405(3) 0.034(3) Uani 1 1 d . . . . .
N17 N 0.6075(5) 0.0890(15) 0.6654(3) 0.032(3) Uani 1 1 d . . . . .
H17B H 0.6067 0.1248 0.6861 0.039 Uiso 1 1 calc R U . . .
N18 N 0.6992(6) 0.2357(15) 0.5854(3) 0.035(3) Uani 1 1 d . . . . .
N19 N 0.7681(6) 0.4235(16) 0.5666(3) 0.036(3) Uani 1 1 d . . . . .
N20 N 0.7584(6) 0.4945(15) 0.5968(3) 0.034(3) Uani 1 1 d . . . . .
C41 C 0.5087(7) 0.5445(17) 0.6285(4) 0.036(4) Uani 1 1 d . . . . .
H41A H 0.4669 0.5604 0.6196 0.043 Uiso 1 1 calc R U . . .
C42 C 0.5281(7) 0.5698(18) 0.6606(4) 0.033(4) Uani 1 1 d . . . . .
H42A H 0.5025 0.6076 0.6786 0.039 Uiso 1 1 calc R U . . .
C43 C 0.5908(7) 0.5307(18) 0.6620(3) 0.033(3) Uani 1 1 d . . . . .
C44 C 0.6391(7) 0.5335(16) 0.6895(3) 0.027(3) Uani 1 1 d . . . . .
C45 C 0.6294(7) 0.6029(18) 0.7201(3) 0.033(4) Uani 1 1 d . . . . .
H45A H 0.5905 0.6531 0.7262 0.040 Uiso 1 1 calc R U . . .
C46 C 0.6831(9) 0.592(2) 0.7414(4) 0.048(5) Uani 1 1 d . U . . .
H46A H 0.6792 0.6356 0.7632 0.057 Uiso 1 1 calc R U . . .
C47 C 0.7392(8) 0.5253(18) 0.7332(3) 0.035(4) Uani 1 1 d . . . . .
H47A H 0.7752 0.5258 0.7478 0.042 Uiso 1 1 calc R U . . .
C48 C 0.7408(6) 0.4575(17) 0.7029(3) 0.027(3) Uani 1 1 d . . . . .
C49 C 0.8596(8) 0.3769(18) 0.7026(3) 0.036(4) Uani 1 1 d . . . . .
H49A H 0.8730 0.4098 0.7242 0.044 Uiso 1 1 calc R U . . .
C50 C 0.8969(8) 0.3188(19) 0.6783(4) 0.039(4) Uani 1 1 d . . . . .
H50A H 0.9422 0.3068 0.6792 0.046 Uiso 1 1 calc R U . . .
C51 C 0.8581(7) 0.2796(18) 0.6518(3) 0.032(3) Uani 1 1 d . . . . .
C52 C 0.8760(7) 0.2204(16) 0.6192(3) 0.027(3) Uani 1 1 d . U . . .
C53 C 0.8418(7) 0.0964(19) 0.6039(3) 0.035(4) Uani 1 1 d . . . . .
H53A H 0.8063 0.0521 0.6153 0.042 Uiso 1 1 calc R U . . .
C54 C 0.8584(8) 0.037(2) 0.5725(4) 0.043(4) Uani 1 1 d . . . . .
H54A H 0.8349 -0.0458 0.5624 0.051 Uiso 1 1 calc R U . . .
C55 C 0.9126(10) 0.106(2) 0.5564(4) 0.059(6) Uani 1 1 d . . . . .
H55A H 0.9250 0.0710 0.5348 0.071 Uiso 1 1 calc R U . . .
C56 C 0.9462(8) 0.221(3) 0.5712(5) 0.053(5) Uani 1 1 d . . . . .
H56A H 0.9819 0.2664 0.5600 0.064 Uiso 1 1 calc R U . . .
C57 C 0.9295(7) 0.274(2) 0.6026(4) 0.044(4) Uani 1 1 d . . . . .
H57A H 0.9558 0.3506 0.6132 0.052 Uiso 1 1 calc R U . . .
C58 C 0.5709(7) -0.0356(19) 0.6543(4) 0.041(4) Uani 1 1 d . . . . .
H58A H 0.5419 -0.0980 0.6668 0.049 Uiso 1 1 calc R U . . .
C59 C 0.5858(8) -0.0485(19) 0.6217(4) 0.041(4) Uani 1 1 d . . . . .
H59A H 0.5678 -0.1228 0.6066 0.049 Uiso 1 1 calc R U . . .
C60 C 0.6310(7) 0.0617(19) 0.6134(4) 0.037(4) Uani 1 1 d . . . . .
C61 C 0.6645(7) 0.103(2) 0.5831(4) 0.039(4) Uani 1 1 d . . . . .
C62 C 0.6641(8) 0.019(2) 0.5533(4) 0.045(4) Uani 1 1 d . . . . .
H62A H 0.6391 -0.0740 0.5512 0.054 Uiso 1 1 calc R U . . .
C63 C 0.7011(8) 0.073(2) 0.5265(4) 0.049(5) Uani 1 1 d . . . . .
H63A H 0.7035 0.0138 0.5064 0.059 Uiso 1 1 calc R U . . .
C64 C 0.7343(10) 0.212(2) 0.5295(4) 0.054(5) Uani 1 1 d . . . . .
H64A H 0.7574 0.2536 0.5110 0.065 Uiso 1 1 calc R U . . .
C65 C 0.7335(6) 0.290(2) 0.5596(3) 0.031(3) Uani 1 1 d . . . . .
C66 C 0.8197(8) 0.491(2) 0.5501(4) 0.050(5) Uani 1 1 d . . . . .
H66A H 0.8357 0.4631 0.5287 0.061 Uiso 1 1 calc R U . . .
C67 C 0.8433(10) 0.6069(19) 0.5705(4) 0.056(5) Uani 1 1 d . . . . .
H67A H 0.8788 0.6740 0.5664 0.067 Uiso 1 1 calc R U . . .
C68 C 0.8032(9) 0.6041(18) 0.5988(4) 0.042(4) Uani 1 1 d . . . . .
C69 C 0.8042(6) 0.7067(16) 0.6290(3) 0.029(3) Uani 1 1 d . . . . .
C70 C 0.8598(7) 0.730(2) 0.6475(4) 0.043(4) Uani 1 1 d . . . . .
H70A H 0.8993 0.6881 0.6397 0.052 Uiso 1 1 calc R U . . .
C71 C 0.8588(8) 0.814(2) 0.6772(4) 0.046(4) Uani 1 1 d . . . . .
H71A H 0.8967 0.8281 0.6900 0.055 Uiso 1 1 calc R U . . .
C72 C 0.7988(8) 0.8798(18) 0.6879(4) 0.040(4) Uani 1 1 d . . . . .
H72A H 0.7970 0.9417 0.7076 0.048 Uiso 1 1 calc R U . . .
C73 C 0.7447(7) 0.8534(17) 0.6699(3) 0.028(3) Uani 1 1 d . . . . .
H73A H 0.7051 0.8963 0.6774 0.033 Uiso 1 1 calc R U . . .
C74 C 0.7464(7) 0.7655(17) 0.6411(3) 0.033(3) Uani 1 1 d . . . . .
H74A H 0.7077 0.7446 0.6293 0.040 Uiso 1 1 calc R U . . .
Cl1 Cl 0.52317(17) 0.1161(4) 0.24860(8) 0.0307(8) Uani 1 1 d . U . . .
O1 O 0.5118(5) 0.1729(16) 0.2159(2) 0.058(3) Uani 1 1 d . U . . .
O2 O 0.4822(6) 0.2043(13) 0.2715(2) 0.048(3) Uani 1 1 d . U . . .
O3 O 0.5897(6) 0.1413(14) 0.2580(3) 0.057(3) Uani 1 1 d . U . . .
O4 O 0.5131(7) -0.0451(13) 0.2512(4) 0.072(4) Uani 1 1 d . U . . .
Cl2 Cl 0.34180(19) 0.7926(5) 0.47556(9) 0.0482(9) Uani 1 1 d D U . . .
O5 O 0.3460(5) 0.7495(14) 0.4411(2) 0.061(3) Uani 1 1 d D U . . .
O6 O 0.2836(7) 0.737(2) 0.4893(4) 0.055(4) Uani 0.601(13) 1 d D U P A 1
O7 O 0.3382(10) 0.9656(17) 0.4740(4) 0.068(4) Uani 0.601(13) 1 d D U P A 1
O8 O 0.3967(8) 0.746(3) 0.4930(4) 0.072(4) Uani 0.601(13) 1 d D U P A 1
O6B O 0.2817(10) 0.863(3) 0.4848(6) 0.067(5) Uani 0.399(13) 1 d D U P A 2
O7B O 0.3944(11) 0.886(3) 0.4877(6) 0.066(5) Uani 0.399(13) 1 d D U P A 2
O8B O 0.3451(13) 0.640(2) 0.4953(5) 0.055(5) Uani 0.399(13) 1 d D U P A 2
Cl3 Cl 0.5796(2) 0.6049(7) 0.52718(11) 0.0726(15) Uani 1 1 d D U . . .
O9 O 0.5859(7) 0.4518(15) 0.5434(3) 0.080(3) Uani 1 1 d D U . . .
O10 O 0.5458(7) 0.7098(15) 0.5496(3) 0.085(4) Uani 1 1 d D U . . .
O11 O 0.5459(7) 0.5849(17) 0.4966(3) 0.093(4) Uani 1 1 d D U . . .
O12 O 0.6434(7) 0.663(2) 0.5208(4) 0.122(5) Uani 1 1 d D U . . .
Cl4 Cl 0.67585(17) 0.1220(4) 0.75160(8) 0.0306(8) Uani 1 1 d . U . . .
O13 O 0.6343(5) 0.2102(13) 0.7292(2) 0.044(3) Uani 1 1 d . U . . .
O14 O 0.6651(5) 0.1748(15) 0.7843(2) 0.050(3) Uani 1 1 d . U . . .
O15 O 0.7429(5) 0.1528(14) 0.7437(3) 0.054(3) Uani 1 1 d . U . . .
O16 O 0.6618(7) -0.0406(14) 0.7495(4) 0.077(4) Uani 1 1 d . U . . .
O1W O 0.4372(6) 0.4529(17) 0.4596(3) 0.067(4) Uani 1 1 d D . . . .
H1W H 0.473(5) 0.49(2) 0.470(4) 0.101 Uiso 1 1 d D U . . .
H2W H 0.404(6) 0.521(17) 0.462(3) 0.101 Uiso 1 1 d D U . . .

loop_
_atom_site_aniso_label
_atom_site_aniso_U_11
_atom_site_aniso_U_22
_atom_site_aniso_U_33
_atom_site_aniso_U_23
_atom_site_aniso_U_13
_atom_site_aniso_U_12
Fe1 0.0262(10) 0.0259(11) 0.0233(9) 0.0000(10) -0.0032(8) -0.0011(9)
N1 0.031(6) 0.039(7) 0.023(6) 0.001(6) -0.008(5) 0.000(5)
N2 0.016(6) 0.032(7) 0.021(5) 0.004(5) 0.007(4) 0.008(5)
N3 0.015(6) 0.026(7) 0.026(6) -0.001(5) -0.007(4) 0.002(5)
N4 0.033(7) 0.049(9) 0.024(6) -0.006(6) -0.003(5) -0.007(6)
N5 0.029(7) 0.036(7) 0.020(5) 0.001(5) 0.001(5) -0.010(6)
N6 0.018(6) 0.038(7) 0.016(5) -0.006(5) 0.001(4) 0.007(5)
N7 0.033(7) 0.015(6) 0.038(7) -0.002(6) -0.002(5) -0.004(6)
N8 0.041(8) 0.042(8) 0.015(6) -0.001(6) -0.004(5) 0.000(7)
N9 0.062(9) 0.028(8) 0.031(7) 0.002(6) -0.016(6) -0.001(7)
N10 0.030(7) 0.036(8) 0.030(6) -0.004(6) -0.011(5) 0.005(6)
C1 0.038(9) 0.037(9) 0.039(9) -0.001(8) 0.005(7) -0.001(8)
C2 0.037(8) 0.019(8) 0.033(8) 0.002(7) 0.000(6) -0.006(7)
C3 0.020(7) 0.022(7) 0.028(7) -0.005(6) -0.001(5) -0.008(6)
C4 0.027(8) 0.034(9) 0.023(7) -0.003(7) 0.006(6) -0.014(7)
C5 0.057(10) 0.020(8) 0.014(6) 0.002(6) -0.002(6) 0.014(7)
C6 0.027(7) 0.030(8) 0.013(6) 0.001(6) 0.003(5) -0.009(6)
C7 0.039(9) 0.025(8) 0.025(7) -0.002(7) 0.005(6) -0.002(7)
C8 0.021(7) 0.018(7) 0.027(7) -0.013(6) -0.002(5) -0.001(6)
C9 0.024(8) 0.051(11) 0.035(8) 0.002(8) 0.004(6) 0.004(8)
C10 0.025(7) 0.038(9) 0.033(7) -0.001(7) -0.001(6) 0.010(7)
C11 0.021(7) 0.028(8) 0.038(8) -0.006(7) 0.000(6) -0.004(7)
C12 0.038(9) 0.038(9) 0.041(8) 0.004(8) -0.009(7) -0.014(8)
C13 0.058(10) 0.027(9) 0.033(8) -0.007(7) 0.000(7) 0.021(8)
C14 0.070(12) 0.040(10) 0.037(9) -0.005(8) 0.006(8) 0.015(10)
C15 0.059(11) 0.062(13) 0.028(8) -0.003(9) 0.001(8) 0.020(10)
C16 0.067(12) 0.062(13) 0.035(9) -0.020(10) -0.027(8) 0.002(11)
C17 0.039(8) 0.009(7) 0.046(8) -0.011(7) -0.002(7) 0.007(6)
C18 0.030(8) 0.029(9) 0.053(10) -0.006(8) -0.013(7) -0.006(7)
C19 0.011(7) 0.035(9) 0.061(10) 0.014(8) 0.002(6) 0.006(6)
C20 0.035(8) 0.022(8) 0.042(8) -0.004(7) 0.001(7) 0.018(7)
C21 0.032(8) 0.030(9) 0.029(7) 0.002(7) -0.004(6) -0.005(7)
C22 0.068(13) 0.063(13) 0.039(9) 0.032(9) 0.023(9) 0.022(11)
C23 0.090(14) 0.056(13) 0.028(9) 0.007(9) 0.003(9) -0.002(11)
C24 0.048(10) 0.057(12) 0.023(7) -0.001(8) -0.009(7) 0.011(9)
C25 0.060(11) 0.030(9) 0.031(8) -0.003(7) 0.005(7) 0.001(8)
C26 0.038(9) 0.038(10) 0.047(9) -0.015(8) -0.020(7) 0.009(8)
C27 0.037(9) 0.034(10) 0.050(9) -0.021(8) -0.013(7) -0.003(8)
C28 0.018(7) 0.031(9) 0.043(8) -0.014(7) -0.005(6) 0.009(7)
C29 0.032(8) 0.025(8) 0.040(8) -0.019(7) -0.012(7) 0.008(6)
C30 0.026(8) 0.038(9) 0.037(8) -0.013(7) -0.008(6) 0.001(7)
C31 0.018(6) 0.045(8) 0.049(7) -0.002(7) -0.001(6) 0.007(6)
C32 0.023(8) 0.048(10) 0.038(8) -0.020(8) 0.003(6) -0.001(7)
C33 0.033(9) 0.058(11) 0.037(8) -0.005(8) 0.003(7) -0.001(9)
C34 0.028(8) 0.039(10) 0.058(10) -0.012(9) -0.014(7) 0.013(8)
Fe2 0.0340(11) 0.0303(12) 0.0205(9) -0.0026(10) -0.0001(8) -0.0008(10)
N11 0.045(7) 0.037(7) 0.023(6) 0.003(6) -0.012(6) 0.004(6)
N12 0.033(7) 0.055(9) 0.044(7) -0.011(7) -0.010(6) 0.008(7)
N13 0.026(6) 0.038(8) 0.018(5) 0.003(5) -0.002(5) 0.004(6)
N14 0.027(6) 0.028(7) 0.033(6) -0.001(5) -0.006(5) 0.000(6)
N15 0.049(8) 0.015(6) 0.022(6) -0.002(5) 0.006(5) -0.007(6)
N16 0.024(6) 0.047(8) 0.031(6) 0.004(6) -0.003(5) 0.008(6)
N17 0.021(6) 0.046(8) 0.029(6) 0.009(6) 0.006(5) 0.000(6)
N18 0.037(7) 0.033(8) 0.034(7) 0.004(6) -0.008(5) 0.017(6)
N19 0.047(8) 0.040(8) 0.020(6) 0.008(6) 0.004(5) 0.018(7)
N20 0.053(8) 0.027(7) 0.022(6) 0.002(6) 0.001(6) 0.006(7)
C41 0.025(8) 0.026(8) 0.055(10) -0.003(8) 0.005(7) -0.001(7)
C42 0.026(8) 0.031(9) 0.041(8) -0.010(7) 0.005(6) 0.013(7)
C43 0.034(9) 0.035(9) 0.030(8) -0.006(7) 0.003(6) -0.005(7)
C44 0.035(8) 0.015(7) 0.032(7) 0.007(6) 0.004(6) 0.010(6)
C45 0.030(8) 0.037(9) 0.034(8) 0.011(7) 0.005(6) -0.005(7)
C46 0.064(9) 0.046(9) 0.033(7) -0.011(7) 0.010(7) 0.007(8)
C47 0.051(10) 0.030(9) 0.024(7) 0.004(7) -0.004(7) 0.010(8)
C48 0.021(7) 0.028(9) 0.034(7) -0.007(7) 0.006(6) 0.002(6)
C49 0.048(10) 0.038(9) 0.023(7) -0.002(7) -0.004(7) 0.008(8)
C50 0.037(9) 0.041(10) 0.037(8) 0.001(8) -0.005(7) -0.006(8)
C51 0.041(9) 0.023(8) 0.032(7) 0.008(7) -0.012(7) 0.008(7)
C52 0.033(7) 0.018(6) 0.030(6) 0.009(6) -0.004(5) 0.012(6)
C53 0.026(8) 0.041(10) 0.038(8) 0.000(7) 0.000(6) 0.000(7)
C54 0.044(10) 0.045(11) 0.040(9) -0.004(8) -0.011(7) 0.007(9)
C55 0.081(15) 0.067(14) 0.030(8) 0.012(10) 0.010(9) 0.051(12)
C56 0.041(10) 0.066(14) 0.052(11) 0.024(11) 0.005(8) 0.003(10)
C57 0.026(8) 0.059(12) 0.045(9) 0.011(9) 0.008(7) 0.002(8)
C58 0.029(8) 0.029(9) 0.065(11) 0.003(8) -0.004(8) -0.014(7)
C59 0.054(10) 0.029(9) 0.039(9) -0.007(7) -0.003(7) -0.004(8)
C60 0.041(9) 0.038(10) 0.032(8) -0.016(7) -0.014(7) -0.007(8)
C61 0.037(9) 0.039(10) 0.041(9) -0.006(8) -0.002(7) 0.008(8)
C62 0.045(10) 0.058(12) 0.032(8) -0.014(8) 0.003(7) -0.005(9)
C63 0.064(11) 0.057(12) 0.026(8) -0.017(8) -0.021(8) 0.019(10)
C64 0.087(14) 0.060(13) 0.016(7) -0.003(8) 0.001(8) 0.018(11)
C65 0.024(8) 0.045(10) 0.025(7) -0.003(7) 0.006(6) -0.004(7)
C66 0.059(12) 0.040(11) 0.052(10) 0.007(9) 0.030(9) 0.001(9)
C67 0.097(15) 0.023(9) 0.048(10) -0.004(8) 0.033(10) 0.016(10)
C68 0.061(11) 0.022(9) 0.043(9) -0.001(7) 0.005(8) 0.003(8)
C69 0.021(7) 0.028(8) 0.037(8) -0.003(7) 0.008(6) 0.005(6)
C70 0.024(8) 0.048(11) 0.058(10) 0.001(9) -0.004(7) 0.004(8)
C71 0.046(10) 0.044(11) 0.048(10) 0.006(9) -0.007(8) -0.018(9)
C72 0.040(9) 0.026(9) 0.052(10) -0.010(8) -0.003(8) 0.010(8)
C73 0.029(7) 0.025(8) 0.029(7) 0.002(7) 0.002(6) 0.004(7)
C74 0.035(8) 0.025(8) 0.039(8) 0.002(7) -0.008(6) -0.004(7)
Cl1 0.0407(19) 0.0235(17) 0.0280(16) -0.0017(15) -0.0005(15) 0.0027(15)
O1 0.052(6) 0.094(9) 0.028(4) 0.011(5) 0.004(4) 0.017(7)
O2 0.066(6) 0.042(6) 0.035(5) -0.009(5) 0.005(5) 0.018(6)
O3 0.048(4) 0.054(7) 0.069(7) -0.025(6) -0.024(5) 0.007(5)
O4 0.081(8) 0.020(3) 0.114(9) -0.006(5) 0.034(8) -0.006(5)
Cl2 0.046(2) 0.054(2) 0.0444(19) -0.0093(19) 0.0029(16) -0.0003(19)
O5 0.067(7) 0.074(7) 0.041(3) -0.006(4) 0.011(4) -0.007(6)
O6 0.056(5) 0.066(9) 0.042(7) -0.009(8) 0.006(5) -0.015(7)
O7 0.092(10) 0.052(3) 0.059(9) 0.001(6) 0.001(9) -0.011(6)
O8 0.057(6) 0.090(10) 0.068(8) -0.015(10) -0.013(6) 0.012(8)
O6B 0.054(6) 0.087(11) 0.059(10) -0.016(11) -0.001(8) 0.018(7)
O7B 0.060(7) 0.070(10) 0.069(10) -0.012(10) 0.003(9) -0.018(8)
O8B 0.066(11) 0.057(7) 0.044(7) -0.006(7) 0.005(10) -0.002(7)
Cl3 0.083(3) 0.090(3) 0.045(2) -0.027(2) 0.014(2) -0.042(3)
O9 0.095(10) 0.097(6) 0.048(6) -0.023(5) 0.006(6) -0.012(6)
O10 0.117(9) 0.088(7) 0.051(6) -0.022(6) 0.019(6) -0.022(7)
O11 0.130(9) 0.095(10) 0.055(6) -0.028(5) -0.015(6) -0.009(9)
O12 0.098(5) 0.151(9) 0.119(9) -0.035(7) 0.036(6) -0.064(6)
Cl4 0.043(2) 0.0259(19) 0.0231(15) 0.0001(15) 0.0010(14) -0.0003(16)
O13 0.056(5) 0.050(6) 0.024(4) 0.003(5) 0.000(4) 0.019(5)
O14 0.052(6) 0.077(8) 0.020(3) -0.006(4) 0.000(4) 0.009(6)
O15 0.045(4) 0.052(7) 0.066(7) 0.023(6) 0.025(5) 0.019(5)
O16 0.083(8) 0.025(4) 0.125(11) -0.008(5) -0.052(8) -0.003(5)
O1W 0.072(9) 0.085(10) 0.044(7) 0.010(7) -0.006(6) 0.009(8)

loop_
_atom_type_symbol
_atom_type_description
_atom_type_scat_dispersion_real
_atom_type_scat_dispersion_imag
_atom_type_scat_source
C C 0.0033 0.0016 'International Tables Vol C Tables 4.2.6.8 and 6.1.1.4'
H H 0.0000 0.0000 'International Tables Vol C Tables 4.2.6.8 and 6.1.1.4'
N N 0.0061 0.0033 'International Tables Vol C Tables 4.2.6.8 and 6.1.1.4'
O O 0.0106 0.0060 'International Tables Vol C Tables 4.2.6.8 and 6.1.1.4'
Cl Cl 0.1484 0.1585 'International Tables Vol C Tables 4.2.6.8 and 6.1.1.4'
Fe Fe 0.3463 0.8444 'International Tables Vol C Tables 4.2.6.8 and 6.1.1.4'

loop_
_geom_angle_atom_site_label_1
_geom_angle_atom_site_label_2
_geom_angle_atom_site_label_3
_geom_angle
N3 Fe1 N8 169.6(4)
N3 Fe1 N10 116.1(5)
N8 Fe1 N10 73.3(5)
N3 Fe1 N6 97.0(4)
N8 Fe1 N6 73.5(4)
N10 Fe1 N6 146.8(4)
N3 Fe1 N1 74.2(4)
N8 Fe1 N1 100.6(4)
N10 Fe1 N1 99.2(4)
N6 Fe1 N1 86.8(4)
N3 Fe1 N5 73.2(4)
N8 Fe1 N5 113.2(4)
N10 Fe1 N5 86.0(4)
N6 Fe1 N5 107.2(4)
N1 Fe1 N5 145.8(4)
C3 N1 N2 104.9(10)
C3 N1 Fe1 114.4(9)
N2 N1 Fe1 136.5(8)
C1 N2 N1 112.2(11)
C1 N2 H2B 123.9
N1 N2 H2B 123.9
C8 N3 C4 118.4(11)
C8 N3 Fe1 121.8(8)
C4 N3 Fe1 119.5(8)
C9 N4 N5 112.0(12)
C9 N4 C8 127.3(12)
N5 N4 C8 119.9(11)
C11 N5 N4 105.9(11)
C11 N5 Fe1 138.9(9)
N4 N5 Fe1 112.8(9)
C20 N6 N7 103.3(11)
C20 N6 Fe1 117.0(8)
N7 N6 Fe1 138.2(9)
C18 N7 N6 111.2(12)
C18 N7 H7B 124.4
N6 N7 H7B 124.4
C25 N8 C21 117.7(13)
C25 N8 Fe1 121.8(11)
C21 N8 Fe1 120.5(9)
C26 N9 N10 108.9(13)
C26 N9 C25 133.4(13)
N10 N9 C25 117.5(12)
C28 N10 N9 107.0(11)
C28 N10 Fe1 134.8(9)
N9 N10 Fe1 115.2(9)
N2 C1 C2 107.3(13)
N2 C1 H1A 126.3
C2 C1 H1A 126.3
C1 C2 C3 104.5(13)
C1 C2 H2A 127.7
C3 C2 H2A 127.7
N1 C3 C2 110.9(11)
N1 C3 C4 116.6(12)
C2 C3 C4 132.2(12)
N3 C4 C5 121.7(12)
N3 C4 C3 112.1(11)
C5 C4 C3 126.3(13)
C4 C5 C6 120.6(13)
C4 C5 H5A 119.7
C6 C5 H5A 119.7
C5 C6 C7 117.1(12)
C5 C6 H6A 121.4
C7 C6 H6A 121.4
C8 C7 C6 118.2(12)
C8 C7 H7A 120.9
C6 C7 H7A 120.9
N3 C8 C7 123.8(12)
N3 C8 N4 112.2(11)
C7 C8 N4 124.0(12)
N4 C9 C10 106.5(13)
N4 C9 H9A 126.7
C10 C9 H9A 126.7
C9 C10 C11 105.4(12)
C9 C10 H10A 127.3
C11 C10 H10A 127.3
N5 C11 C10 110.1(12)
N5 C11 C12 121.9(12)
C10 C11 C12 128.0(13)
C13 C12 C17 120.0(14)
C13 C12 C11 123.3(14)
C17 C12 C11 116.3(13)
C12 C13 C14 122.0(17)
C12 C13 H13A 119.0
C14 C13 H13A 119.0
C15 C14 C13 117.3(17)
C15 C14 H14A 121.3
C13 C14 H14A 121.3
C16 C15 C14 122.0(15)
C16 C15 H15A 119.0
C14 C15 H15A 119.0
C15 C16 C17 118.9(16)
C15 C16 H16A 120.5
C17 C16 H16A 120.5
C16 C17 C12 119.4(15)
C16 C17 H17A 120.3
C12 C17 H17A 120.3
N7 C18 C19 109.8(14)
N7 C18 H18A 125.1
C19 C18 H18A 125.1
C18 C19 C20 103.4(14)
C18 C19 H19A 128.3
C20 C19 H19A 128.3
N6 C20 C19 112.3(13)
N6 C20 C21 115.9(13)
C19 C20 C21 131.8(14)
N8 C21 C22 121.7(15)
N8 C21 C20 112.1(12)
C22 C21 C20 126.2(15)
C21 C22 C23 116.8(18)
C21 C22 H22A 121.6
C23 C22 H22A 121.6
C24 C23 C22 122.3(16)
C24 C23 H23A 118.9
C22 C23 H23A 118.9
C23 C24 C25 115.5(15)
C23 C24 H24A 122.2
C25 C24 H24A 122.2
N8 C25 C24 126.0(16)
N8 C25 N9 111.2(13)
C24 C25 N9 122.8(15)
C27 C26 N9 109.1(14)
C27 C26 H26A 125.5
N9 C26 H26A 125.5
C26 C27 C28 107.3(14)
C26 C27 H27A 126.3
C28 C27 H27A 126.3
N10 C28 C27 107.7(14)
N10 C28 C29 118.6(12)
C27 C28 C29 133.7(14)
C30 C29 C34 117.9(14)
C30 C29 C28 120.2(13)
C34 C29 C28 121.9(12)
C31 C30 C29 120.9(14)
C31 C30 H30A 119.6
C29 C30 H30A 119.6
C30 C31 C32 118.4(13)
C30 C31 H31A 120.8
C32 C31 H31A 120.8
C33 C32 C31 120.0(15)
C33 C32 H32A 120.0
C31 C32 H32A 120.0
C32 C33 C34 122.4(15)
C32 C33 H33A 118.8
C34 C33 H33A 118.8
C33 C34 C29 120.2(14)
C33 C34 H34A 119.9
C29 C34 H34A 119.9
N13 Fe2 N18 169.8(5)
N13 Fe2 N20 116.0(5)
N18 Fe2 N20 73.5(5)
N13 Fe2 N11 73.9(4)
N18 Fe2 N11 101.0(4)
N20 Fe2 N11 101.9(5)
N13 Fe2 N16 97.4(4)
N18 Fe2 N16 73.1(5)
N20 Fe2 N16 146.5(5)
N11 Fe2 N16 83.9(5)
N13 Fe2 N15 73.8(4)
N18 Fe2 N15 112.1(4)
N20 Fe2 N15 85.3(4)
N11 Fe2 N15 146.8(4)
N16 Fe2 N15 107.9(4)
C43 N11 N12 103.4(12)
C43 N11 Fe2 115.8(9)
N12 N11 Fe2 138.7(9)
C41 N12 N11 112.9(12)
C41 N12 H12A 123.6
N11 N12 H12A 123.6
C48 N13 C44 116.4(11)
C48 N13 Fe2 122.3(9)
C44 N13 Fe2 121.3(9)
C49 N14 N15 111.7(11)
C49 N14 C48 130.8(11)
N15 N14 C48 116.3(11)
C51 N15 N14 103.3(11)
C51 N15 Fe2 141.1(9)
N14 N15 Fe2 114.9(8)
C60 N16 N17 104.2(12)
C60 N16 Fe2 116.9(10)
N17 N16 Fe2 137.9(9)
N16 N17 C58 112.0(12)
N16 N17 H17B 124.0
C58 N17 H17B 124.0
C65 N18 C61 121.6(13)
C65 N18 Fe2 118.6(11)
C61 N18 Fe2 119.8(10)
N20 N19 C65 118.1(12)
N20 N19 C66 110.4(14)
C65 N19 C66 130.9(13)
C68 N20 N19 105.3(12)
C68 N20 Fe2 135.4(10)
N19 N20 Fe2 114.8(10)
N12 C41 C42 106.0(13)
N12 C41 H41A 127.0
C42 C41 H41A 127.0
C43 C42 C41 106.6(12)
C43 C42 H42A 126.7
C41 C42 H42A 126.7
N11 C43 C42 111.0(12)
N11 C43 C44 116.3(12)
C42 C43 C44 132.7(13)
N13 C44 C45 124.4(13)
N13 C44 C43 111.1(12)
C45 C44 C43 124.4(13)
C44 C45 C46 113.2(14)
C44 C45 H45A 123.4
C46 C45 H45A 123.4
C47 C46 C45 124.9(15)
C47 C46 H46A 117.5
C45 C46 H46A 117.5
C46 C47 C48 115.0(15)
C46 C47 H47A 122.5
C48 C47 H47A 122.5
N13 C48 C47 125.9(13)
N13 C48 N14 112.7(11)
C47 C48 N14 121.4(13)
C50 C49 N14 106.5(12)
C50 C49 H49A 126.7
N14 C49 H49A 126.7
C49 C50 C51 107.9(15)
C49 C50 H50A 126.0
C51 C50 H50A 126.0
N15 C51 C50 110.4(13)
N15 C51 C52 120.2(12)
C50 C51 C52 128.9(14)
C57 C52 C53 116.8(14)
C57 C52 C51 121.6(14)
C53 C52 C51 121.4(13)
C54 C53 C52 122.4(14)
C54 C53 H53A 118.8
C52 C53 H53A 118.8
C53 C54 C55 116.7(16)
C53 C54 H54A 121.7
C55 C54 H54A 121.7
C56 C55 C54 121.1(16)
C56 C55 H55A 119.4
C54 C55 H55A 119.4
C55 C56 C57 120.6(17)
C55 C56 H56A 119.7
C57 C56 H56A 119.7
C52 C57 C56 122.2(17)
C52 C57 H57A 118.9
C56 C57 H57A 118.9
C59 C58 N17 104.4(14)
C59 C58 H58A 127.8
N17 C58 H58A 127.8
C58 C59 C60 109.6(14)
C58 C59 H59A 125.2
C60 C59 H59A 125.2
N16 C60 C59 109.7(13)
N16 C60 C61 115.5(14)
C59 C60 C61 134.8(14)
N18 C61 C62 119.9(15)
N18 C61 C60 114.2(13)
C62 C61 C60 125.9(16)
C61 C62 C63 118.6(16)
C61 C62 H62A 120.7
C63 C62 H62A 120.7
C64 C63 C62 119.7(15)
C64 C63 H63A 120.1
C62 C63 H63A 120.1
C65 C64 C63 119.1(16)
C65 C64 H64A 120.5
C63 C64 H64A 120.5
N18 C65 C64 120.9(16)
N18 C65 N19 114.1(12)
C64 C65 N19 125.0(14)
C67 C66 N19 107.3(15)
C67 C66 H66A 126.4
N19 C66 H66A 126.4
C66 C67 C68 104.6(17)
C66 C67 H67A 127.7
C68 C67 H67A 127.7
N20 C68 C67 112.4(15)
N20 C68 C69 118.4(14)
C67 C68 C69 129.2(16)
C70 C69 C74 119.1(13)
C70 C69 C68 121.9(13)
C74 C69 C68 118.6(13)
C71 C70 C69 121.2(15)
C71 C70 H70A 119.4
C69 C70 H70A 119.4
C70 C71 C72 118.1(15)
C70 C71 H71A 121.0
C72 C71 H71A 121.0
C73 C72 C71 120.1(14)
C73 C72 H72A 119.9
C71 C72 H72A 119.9
C72 C73 C74 120.9(14)
C72 C73 H73A 119.5
C74 C73 H73A 119.5
C73 C74 C69 120.5(13)
C73 C74 H74A 119.7
C69 C74 H74A 119.7
O4 Cl1 O1 112.4(9)
O4 Cl1 O3 105.7(8)
O1 Cl1 O3 110.4(8)
O4 Cl1 O2 112.0(8)
O1 Cl1 O2 107.7(7)
O3 Cl1 O2 108.6(7)
O8 Cl2 O6 114.5(10)
O8 Cl2 O5 111.0(9)
O6 Cl2 O5 109.9(8)
O5 Cl2 O6B 114.1(10)
O5 Cl2 O7B 114.9(10)
O6B Cl2 O7B 110.2(12)
O8 Cl2 O7 110.2(10)
O6 Cl2 O7 107.9(10)
O5 Cl2 O7 102.7(8)
O5 Cl2 O8B 106.0(9)
O6B Cl2 O8B 105.3(12)
O7B Cl2 O8B 105.4(11)
O11 Cl3 O12 110.2(9)
O11 Cl3 O10 111.4(9)
O12 Cl3 O10 110.3(8)
O11 Cl3 O9 108.5(8)
O12 Cl3 O9 107.7(9)
O10 Cl3 O9 108.8(7)
O14 Cl4 O16 109.6(9)
O14 Cl4 O13 108.2(7)
O16 Cl4 O13 110.3(7)
O14 Cl4 O15 107.4(7)
O16 Cl4 O15 111.1(8)
O13 Cl4 O15 110.1(7)
H1W O1W H2W 110(7)

loop_
_geom_bond_atom_site_label_1
_geom_bond_atom_site_label_2
_geom_bond_distance
Fe1 N3 2.114(11)
Fe1 N8 2.138(11)
Fe1 N10 2.154(11)
Fe1 N6 2.176(12)
Fe1 N1 2.189(11)
Fe1 N5 2.221(11)
N1 C3 1.332(16)
N1 N2 1.351(14)
N2 C1 1.327(18)
N2 H2B 0.8800
N3 C8 1.338(17)
N3 C4 1.365(18)
N4 C9 1.357(18)
N4 N5 1.364(15)
N4 C8 1.398(17)
N5 C11 1.333(17)
N6 C20 1.358(18)
N6 N7 1.365(15)
N7 C18 1.312(19)
N7 H7B 0.8800
N8 C25 1.321(19)
N8 C21 1.367(19)
N9 C26 1.364(19)
N9 N10 1.374(16)
N9 C25 1.44(2)
N10 C28 1.350(18)
C1 C2 1.378(19)
C1 H1A 0.9500
C2 C3 1.400(19)
C2 H2A 0.9500
C3 C4 1.468(18)
C4 C5 1.378(18)
C5 C6 1.395(18)
C5 H5A 0.9500
C6 C7 1.439(19)
C6 H6A 0.9500
C7 C8 1.377(18)
C7 H7A 0.9500
C9 C10 1.39(2)
C9 H9A 0.9500
C10 C11 1.426(19)
C10 H10A 0.9500
C11 C12 1.459(19)
C12 C13 1.33(2)
C12 C17 1.44(2)
C13 C14 1.42(2)
C13 H13A 0.9500
C14 C15 1.40(2)
C14 H14A 0.9500
C15 C16 1.39(3)
C15 H15A 0.9500
C16 C17 1.39(2)
C16 H16A 0.9500
C17 H17A 0.9500
C18 C19 1.37(2)
C18 H18A 0.9500
C19 C20 1.37(2)
C19 H19A 0.9500
C20 C21 1.467(19)
C21 C22 1.39(2)
C22 C23 1.42(3)
C22 H22A 0.9500
C23 C24 1.35(3)
C23 H23A 0.9500
C24 C25 1.39(2)
C24 H24A 0.9500
C26 C27 1.32(2)
C26 H26A 0.9500
C27 C28 1.43(2)
C27 H27A 0.9500
C28 C29 1.43(2)
C29 C30 1.396(19)
C29 C34 1.40(2)
C30 C31 1.38(2)
C30 H30A 0.9500
C31 C32 1.43(2)
C31 H31A 0.9500
C32 C33 1.31(2)
C32 H32A 0.9500
C33 C34 1.37(2)
C33 H33A 0.9500
C34 H34A 0.9500
Fe2 N13 2.120(11)
Fe2 N18 2.144(12)
Fe2 N20 2.153(12)
Fe2 N11 2.179(12)
Fe2 N16 2.188(13)
Fe2 N15 2.214(12)
N11 C43 1.347(17)
N11 N12 1.347(16)
N12 C41 1.322(18)
N12 H12A 0.8800
N13 C48 1.331(17)
N13 C44 1.352(17)
N14 C49 1.349(19)
N14 N15 1.380(15)
N14 C48 1.477(17)
N15 C51 1.355(18)
N16 C60 1.354(18)
N16 N17 1.368(15)
N17 C58 1.381(19)
N17 H17B 0.8800
N18 C65 1.339(18)
N18 C61 1.34(2)
N19 N20 1.363(16)
N19 C65 1.38(2)
N19 C66 1.39(2)
N20 C68 1.32(2)
C41 C42 1.36(2)
C41 H41A 0.9500
C42 C43 1.350(19)
C42 H42A 0.9500
C43 C44 1.491(19)
C44 C45 1.37(2)
C45 C46 1.41(2)
C45 H45A 0.9500
C46 C47 1.34(2)
C46 H46A 0.9500
C47 C48 1.344(19)
C47 H47A 0.9500
C49 C50 1.34(2)
C49 H49A 0.9500
C50 C51 1.37(2)
C50 H50A 0.9500
C51 C52 1.446(19)
C52 C57 1.37(2)
C52 C53 1.41(2)
C53 C54 1.39(2)
C53 H53A 0.9500
C54 C55 1.43(3)
C54 H54A 0.9500
C55 C56 1.34(3)
C55 H55A 0.9500
C56 C57 1.38(2)
C56 H56A 0.9500
C57 H57A 0.9500
C58 C59 1.34(2)
C58 H58A 0.9500
C59 C60 1.37(2)
C59 H59A 0.9500
C60 C61 1.44(2)
C61 C62 1.39(2)
C62 C63 1.40(2)
C62 H62A 0.9500
C63 C64 1.38(3)
C63 H63A 0.9500
C64 C65 1.37(2)
C64 H64A 0.9500
C66 C67 1.37(2)
C66 H66A 0.9500
C67 C68 1.41(2)
C67 H67A 0.9500
C68 C69 1.49(2)
C69 C70 1.39(2)
C69 C74 1.392(19)
C70 C71 1.38(2)
C70 H70A 0.9500
C71 C72 1.44(2)
C71 H71A 0.9500
C72 C73 1.36(2)
C72 H72A 0.9500
C73 C74 1.375(19)
C73 H73A 0.9500
C74 H74A 0.9500
Cl1 O4 1.396(11)
Cl1 O1 1.414(10)
Cl1 O3 1.454(12)
Cl1 O2 1.460(10)
Cl2 O8 1.397(14)
Cl2 O6 1.412(13)
Cl2 O5 1.429(9)
Cl2 O6B 1.436(17)
Cl2 O7B 1.440(17)
Cl2 O7 1.480(14)
Cl2 O8B 1.527(17)
Cl3 O11 1.418(11)
Cl3 O12 1.442(12)
Cl3 O10 1.448(12)
Cl3 O9 1.464(13)
Cl4 O14 1.399(10)
Cl4 O16 1.421(12)
Cl4 O13 1.455(10)
Cl4 O15 1.456(12)
O1W H1W 0.90(3)
O1W H2W 0.91(3)

loop_
_geom_hbond_atom_site_label_D
_geom_hbond_atom_site_label_H
_geom_hbond_atom_site_label_A
_geom_hbond_distance_DH
_geom_hbond_distance_HA
_geom_hbond_distance_DA
_geom_hbond_angle_DHA
N2 H2B O1W 0.88 1.97 2.828(16) 164.7
N7 H7B O2 0.88 1.96 2.805(16) 161.8
N12 H12A O9 0.88 1.98 2.826(17) 162.0
N17 H17B O13 0.88 1.96 2.806(16) 161.7
O1W H1W O11 0.90(3) 2.03(4) 2.932(17) 173(17)
O1W H2W O8B 0.91(3) 2.07(5) 2.87(3) 146(10)
O1W H2W O8 0.91(3) 2.29(12) 2.96(2) 130(12)
